data_1551180
loop_
_publ_author_name
'Lei, Xiaoguang'
'Zhang, Jian'
'Zhao, Tianhu'
'Yang, Rongwen'
'Siridechakorn, Ittipon'
'Wang, Sanshan'
'Guo, Qianqian'
'Bai, Yingjie'
'Shen, Hong C.'

_publ_section_title
;
 De Novo Synthesis, Structural Assignment and Biological Evaluation of
 Pseudopaline, a Metallophore Produced by Pseudomonas aeruginosa
;
_journal_name_full 'Chemical Science'
_journal_paper_doi 10.1039/C9SC01405E
_journal_year 2019
_chemical_absolute_configuration ad
_chemical_formula_sum 'C32 H30 N4 O8 S'
_chemical_formula_weight 630.66
_chemical_name_systematic Pseudopaline
_space_group_crystal_system orthorhombic
_space_group_IT_number 19
_space_group_name_Hall 'P 2ac 2ab'
_space_group_name_H-M_alt 'P 21 21 21'
_symmetry_space_group_name_Hall 'P 2ac 2ab'
_symmetry_space_group_name_H-M 'P 21 21 21'
_atom_sites_solution_hydrogens geom
_audit_creation_method SHELXL-2014/7
_audit_update_record
;
2018-06-19 deposited with the CCDC.    2019-05-28 downloaded from the CCDC.
;
_cell_angle_alpha 90
_cell_angle_beta 90
_cell_angle_gamma 90
_cell_formula_units_Z 4
_cell_length_a 7.7277(2)
_cell_length_b 11.2221(3)
_cell_length_c 35.0781(8)
_cell_measurement_reflns_used 26014
_cell_measurement_temperature 179.99(11)
_cell_measurement_theta_max 28.2820
_cell_measurement_theta_min 1.9070
_cell_volume 3042.01(13)
_computing_structure_refinement 'SHELXL-2014/7 (Sheldrick, 2014)'
_diffrn_ambient_temperature 179.99(11)
_diffrn_measured_fraction_theta_full 0.999
_diffrn_measured_fraction_theta_max 0.999
_diffrn_measurement_device_type 'XtaLAB AFC12 (RINC): Kappa single'
_diffrn_radiation_type MoK\a
_diffrn_radiation_wavelength 0.71073
_diffrn_reflns_av_R_equivalents 0.0496
_diffrn_reflns_av_unetI/netI 0.0269
_diffrn_reflns_Laue_measured_fraction_full 0.999
_diffrn_reflns_Laue_measured_fraction_max 0.999
_diffrn_reflns_limit_h_max 10
_diffrn_reflns_limit_h_min -10
_diffrn_reflns_limit_k_max 14
_diffrn_reflns_limit_k_min -14
_diffrn_reflns_limit_l_max 45
_diffrn_reflns_limit_l_min -45
_diffrn_reflns_number 68493
_diffrn_reflns_point_group_measured_fraction_full 1.000
_diffrn_reflns_point_group_measured_fraction_max 1.000
_diffrn_reflns_theta_full 25.242
_diffrn_reflns_theta_max 27.484
_diffrn_reflns_theta_min 1.905
_exptl_absorpt_coefficient_mu 0.165
_exptl_absorpt_correction_T_max 1.00000
_exptl_absorpt_correction_T_min 0.63969
_exptl_absorpt_correction_type multi-scan
_exptl_absorpt_process_details
;
CrysAlisPro 1.171.39.29a (Rigaku Oxford Diffraction, 2015)
Empirical absorption correction using spherical harmonics,
 implemented in SCALE3 ABSPACK scaling algorithm.
;
_exptl_crystal_colour colorless
_exptl_crystal_density_diffrn 1.377
_exptl_crystal_description rod-like
_exptl_crystal_F_000 1320
_exptl_crystal_recrystallization_method 'Vapour deposition'
_exptl_crystal_size_max 0.3
_exptl_crystal_size_mid 0.08
_exptl_crystal_size_min 0.04
_refine_diff_density_max 0.247
_refine_diff_density_min -0.284
_refine_diff_density_rms 0.037
_refine_ls_abs_structure_details
;
 Flack x determined using 2583 quotients [(I+)-(I-)]/[(I+)+(I-)]
 (Parsons, Flack and Wagner, Acta Cryst. B69 (2013) 249-259).
;
_refine_ls_abs_structure_Flack -0.03(2)
_refine_ls_extinction_method none
_refine_ls_goodness_of_fit_ref 1.017
_refine_ls_hydrogen_treatment constr
_refine_ls_matrix_type full
_refine_ls_number_parameters 406
_refine_ls_number_reflns 6961
_refine_ls_number_restraints 0
_refine_ls_restrained_S_all 1.017
_refine_ls_R_factor_all 0.0391
_refine_ls_R_factor_gt 0.0344
_refine_ls_shift/su_max 0.000
_refine_ls_shift/su_mean 0.000
_refine_ls_structure_factor_coef Fsqd
_refine_ls_weighting_details 'w=1/[\s^2^(Fo^2^)+(0.0553P)^2^+0.4624P] where P=(Fo^2^+2Fc^2^)/3'
_refine_ls_weighting_scheme calc
_refine_ls_wR_factor_gt 0.0881
_refine_ls_wR_factor_ref 0.0907
_reflns_Friedel_coverage 0.759
_reflns_Friedel_fraction_full 1.000
_reflns_Friedel_fraction_max 1.000
_reflns_number_gt 6424
_reflns_number_total 6961
_reflns_threshold_expression 'I > 2\s(I)'
_cod_data_source_file c9sc01405e2.cif
_cod_data_source_block 3
_cod_database_code 1551180
_shelx_shelxl_version_number 2014/7
_shelx_space_group_comment
;
The symmetry employed for this shelxl refinement is uniquely defined
by the following loop, which should always be used as a source of
symmetry information in preference to the above space-group names.
They are only intended as comments.
;

loop_
_space_group_symop_operation_xyz
'x, y, z'
'-x+1/2, -y, z+1/2'
'-x, y+1/2, -z+1/2'
'x+1/2, -y+1/2, -z'

loop_
_atom_site_label
_atom_site_type_symbol
_atom_site_fract_x
_atom_site_fract_y
_atom_site_fract_z
_atom_site_U_iso_or_equiv
_atom_site_adp_type
_atom_site_occupancy
_atom_site_site_symmetry_order
_atom_site_calc_flag
_atom_site_refinement_flags_posn
_atom_site_refinement_flags_adp
S1 S 0.75894(6) 0.39358(4) 0.42238(2) 0.02187(12) Uani 1 1 d . .
O1 O 0.86014(19) 0.41427(15) 0.45583(5) 0.0319(4) Uani 1 1 d . .
O2 O 0.8176(2) 0.43610(14) 0.38607(4) 0.0291(4) Uani 1 1 d . .
O3 O 0.7008(3) 0.6569(3) 0.49732(8) 0.0838(9) Uani 1 1 d . .
O4 O 0.8011(3) 0.66665(19) 0.44074(8) 0.0588(6) Uani 1 1 d . .
O5 O 1.0660(2) 0.22316(17) 0.39269(5) 0.0377(4) Uani 1 1 d . .
O6 O 0.9755(2) 0.16502(18) 0.33525(5) 0.0349(4) Uani 1 1 d . .
O7 O 0.6647(3) 0.09499(17) 0.20498(5) 0.0535(6) Uani 1 1 d . .
O8 O 0.6082(3) -0.09878(17) 0.21557(5) 0.0443(4) Uani 1 1 d . .
N1 N 0.6935(3) 0.63494(19) 0.46362(7) 0.0410(6) Uani 1 1 d . .
N2 N 0.7203(2) 0.25308(15) 0.41753(5) 0.0239(4) Uani 1 1 d . .
N3 N 0.5941(3) 0.01400(19) 0.32696(6) 0.0369(5) Uani 1 1 d . .
N4 N 0.6190(3) 0.03513(16) 0.26468(5) 0.0273(4) Uani 1 1 d . .
C1 C 0.5543(2) 0.46042(18) 0.43212(6) 0.0210(4) Uani 1 1 d . .
C2 C 0.4020(3) 0.4040(2) 0.42163(6) 0.0293(5) Uani 1 1 d . .
H2 H 0.4063 0.3291 0.4103 0.035 Uiso 1 1 calc R U
C3 C 0.2434(3) 0.4582(2) 0.42785(7) 0.0391(6) Uani 1 1 d . .
H3 H 0.1423 0.4199 0.4203 0.047 Uiso 1 1 calc R U
C4 C 0.2343(3) 0.5685(2) 0.44506(7) 0.0361(5) Uani 1 1 d . .
H4 H 0.1275 0.6050 0.4488 0.043 Uiso 1 1 calc R U
C5 C 0.3841(3) 0.6245(2) 0.45669(7) 0.0311(5) Uani 1 1 d . .
H5 H 0.3794 0.6982 0.4687 0.037 Uiso 1 1 calc R U
C6 C 0.5407(3) 0.56991(19) 0.45023(6) 0.0251(4) Uani 1 1 d . .
C7 C 0.6984(3) 0.1800(2) 0.45284(7) 0.0336(5) Uani 1 1 d . .
H7 H 0.6798 0.2330 0.4747 0.040 Uiso 1 1 calc R U
C8 C 0.5463(4) 0.0911(3) 0.45005(8) 0.0463(7) Uani 1 1 d . .
H8A H 0.4843 0.1010 0.4262 0.056 Uiso 1 1 calc R U
H8B H 0.4661 0.1020 0.4710 0.056 Uiso 1 1 calc R U
C9 C 0.6336(7) -0.0332(3) 0.45203(12) 0.0734(12) Uani 1 1 d . .
H9A H 0.5832 -0.0807 0.4723 0.088 Uiso 1 1 calc R U
H9B H 0.6195 -0.0755 0.4281 0.088 Uiso 1 1 calc R U
C10 C 0.8135(6) -0.0107(3) 0.45949(8) 0.0631(10) Uani 1 1 d . .
H10 H 0.8942 -0.0710 0.4632 0.076 Uiso 1 1 calc R U
C11 C 0.8531(4) 0.1021(3) 0.46050(7) 0.0500(7) Uani 1 1 d . .
H11 H 0.9637 0.1310 0.4654 0.060 Uiso 1 1 calc R U
C12 C 0.7585(3) 0.19126(18) 0.38149(6) 0.0220(4) Uani 1 1 d . .
H12 H 0.7368 0.1068 0.3867 0.026 Uiso 1 1 calc R U
C13 C 0.9522(3) 0.19827(19) 0.37112(6) 0.0238(4) Uani 1 1 d . .
C14 C 1.1548(3) 0.1515(2) 0.32234(7) 0.0338(5) Uani 1 1 d . .
H14A H 1.2213 0.1063 0.3408 0.041 Uiso 1 1 calc R U
H14B H 1.2086 0.2290 0.3192 0.041 Uiso 1 1 calc R U
C15 C 1.1484(3) 0.0869(2) 0.28502(6) 0.0297(5) Uani 1 1 d . .
C16 C 1.0835(4) -0.0282(3) 0.28278(9) 0.0475(7) Uani 1 1 d . .
H16 H 1.0446 -0.0664 0.3047 0.057 Uiso 1 1 calc R U
C17 C 1.0765(4) -0.0860(3) 0.24795(10) 0.0564(8) Uani 1 1 d . .
H17 H 1.0320 -0.1629 0.2466 0.068 Uiso 1 1 calc R U
C18 C 1.1339(4) -0.0319(3) 0.21580(9) 0.0573(9) Uani 1 1 d . .
H18 H 1.1280 -0.0714 0.1925 0.069 Uiso 1 1 calc R U
C19 C 1.2004(4) 0.0807(3) 0.21756(8) 0.0525(8) Uani 1 1 d . .
H19 H 1.2411 0.1174 0.1955 0.063 Uiso 1 1 calc R U
C20 C 1.2073(3) 0.1404(2) 0.25215(7) 0.0381(6) Uani 1 1 d . .
H20 H 1.2522 0.2172 0.2532 0.046 Uiso 1 1 calc R U
C21 C 0.6325(3) 0.2239(2) 0.34915(6) 0.0264(4) Uani 1 1 d . .
H21A H 0.5176 0.2341 0.3598 0.032 Uiso 1 1 calc R U
H21B H 0.6675 0.2995 0.3382 0.032 Uiso 1 1 calc R U
C22 C 0.6245(3) 0.13288(19) 0.31822(6) 0.0244(4) Uani 1 1 d . .
C23 C 0.6398(3) 0.1475(2) 0.28036(6) 0.0281(5) Uani 1 1 d . .
H23 H 0.6601 0.2184 0.2674 0.034 Uiso 1 1 calc R U
C24 C 0.5919(4) -0.0405(2) 0.29440(7) 0.0364(6) Uani 1 1 d . .
H24 H 0.5738 -0.1220 0.2917 0.044 Uiso 1 1 calc R U
C25 C 0.6285(3) 0.0007(2) 0.22621(7) 0.0350(5) Uani 1 1 d . .
C26 C 0.6846(7) 0.0691(3) 0.16412(8) 0.0752(13) Uani 1 1 d . .
H26A H 0.5746 0.0455 0.1532 0.090 Uiso 1 1 calc R U
H26B H 0.7671 0.0051 0.1603 0.090 Uiso 1 1 calc R U
C27 C 0.7481(5) 0.1809(2) 0.14592(7) 0.0482(7) Uani 1 1 d . .
C28 C 0.6401(5) 0.2728(3) 0.13703(9) 0.0573(8) Uani 1 1 d . .
H28 H 0.5228 0.2663 0.1425 0.069 Uiso 1 1 calc R U
C29 C 0.7007(6) 0.3738(3) 0.12028(10) 0.0724(11) Uani 1 1 d . .
H29 H 0.6239 0.4351 0.1147 0.087 Uiso 1 1 calc R U
C30 C 0.8680(7) 0.3869(4) 0.11162(10) 0.0790(13) Uani 1 1 d . .
H30 H 0.9062 0.4568 0.1001 0.095 Uiso 1 1 calc R U
C31 C 0.9805(6) 0.3000(4) 0.11945(12) 0.0787(13) Uani 1 1 d . .
H31 H 1.0966 0.3093 0.1132 0.094 Uiso 1 1 calc R U
C32 C 0.9240(5) 0.1943(4) 0.13721(10) 0.0671(11) Uani 1 1 d . .
H32 H 1.0025 0.1342 0.1431 0.080 Uiso 1 1 calc R U

loop_
_atom_site_aniso_label
_atom_site_aniso_U_11
_atom_site_aniso_U_22
_atom_site_aniso_U_33
_atom_site_aniso_U_23
_atom_site_aniso_U_13
_atom_site_aniso_U_12
S1 0.01671(19) 0.0232(2) 0.0257(2) -0.0071(2) 0.00297(19) -0.00154(19)
O1 0.0231(7) 0.0356(9) 0.0371(9) -0.0143(7) -0.0054(6) 0.0010(7)
O2 0.0288(7) 0.0251(8) 0.0334(9) -0.0052(6) 0.0107(6) -0.0050(6)
O3 0.0606(14) 0.113(2) 0.0774(17) -0.0663(16) 0.0094(12) -0.0375(15)
O4 0.0367(10) 0.0426(11) 0.0970(18) 0.0014(11) 0.0230(11) -0.0134(9)
O5 0.0284(8) 0.0502(11) 0.0346(9) -0.0187(8) -0.0027(7) 0.0027(8)
O6 0.0225(7) 0.0573(11) 0.0249(8) -0.0122(8) 0.0034(6) 0.0009(7)
O7 0.1025(17) 0.0359(10) 0.0221(8) -0.0041(8) 0.0027(9) -0.0077(11)
O8 0.0658(12) 0.0314(9) 0.0356(10) -0.0135(8) -0.0033(8) -0.0005(9)
N1 0.0312(10) 0.0291(11) 0.0628(15) -0.0188(10) 0.0116(10) -0.0074(8)
N2 0.0297(9) 0.0209(8) 0.0210(9) -0.0041(7) 0.0040(7) -0.0012(7)
N3 0.0516(13) 0.0314(11) 0.0277(10) -0.0021(8) 0.0035(9) -0.0121(10)
N4 0.0347(10) 0.0238(9) 0.0235(9) -0.0046(7) -0.0024(8) -0.0003(8)
C1 0.0181(9) 0.0241(10) 0.0207(10) -0.0024(8) 0.0031(7) 0.0000(8)
C2 0.0201(9) 0.0366(12) 0.0313(11) -0.0133(10) 0.0021(8) -0.0028(9)
C3 0.0190(9) 0.0606(16) 0.0377(13) -0.0181(12) -0.0013(10) 0.0006(11)
C4 0.0253(11) 0.0516(15) 0.0315(12) -0.0022(10) 0.0030(9) 0.0124(10)
C5 0.0353(11) 0.0272(12) 0.0307(12) -0.0015(9) 0.0097(9) 0.0074(9)
C6 0.0244(10) 0.0237(10) 0.0271(11) -0.0025(9) 0.0055(8) -0.0031(8)
C7 0.0480(14) 0.0318(12) 0.0210(10) -0.0018(9) 0.0072(9) -0.0013(10)
C8 0.0608(17) 0.0404(15) 0.0378(14) -0.0006(12) 0.0153(13) -0.0126(14)
C9 0.122(4) 0.0325(16) 0.065(2) 0.0095(15) -0.019(2) -0.006(2)
C10 0.107(3) 0.0497(19) 0.0325(15) 0.0072(13) -0.0006(16) 0.0317(19)
C11 0.0593(17) 0.0601(19) 0.0305(13) 0.0116(13) 0.0029(12) 0.0153(16)
C12 0.0259(9) 0.0202(9) 0.0199(9) -0.0045(7) 0.0023(8) -0.0007(9)
C13 0.0274(10) 0.0199(10) 0.0241(10) -0.0036(8) -0.0001(8) 0.0009(8)
C14 0.0200(10) 0.0486(14) 0.0329(12) -0.0101(11) 0.0031(9) -0.0023(9)
C15 0.0212(9) 0.0365(13) 0.0314(12) -0.0054(10) 0.0019(8) 0.0030(9)
C16 0.0461(15) 0.0440(16) 0.0525(17) -0.0070(13) 0.0078(13) -0.0086(13)
C17 0.0490(16) 0.0451(17) 0.075(2) -0.0273(16) -0.0023(15) -0.0038(14)
C18 0.0470(16) 0.077(2) 0.0476(18) -0.0334(16) -0.0037(14) 0.0148(17)
C19 0.0524(16) 0.076(2) 0.0289(13) -0.0041(14) 0.0055(11) 0.0126(16)
C20 0.0371(13) 0.0425(14) 0.0345(13) -0.0005(11) 0.0050(10) 0.0051(11)
C21 0.0253(10) 0.0275(11) 0.0265(11) -0.0077(9) -0.0012(8) 0.0036(9)
C22 0.0211(9) 0.0266(11) 0.0256(10) -0.0038(8) -0.0007(8) -0.0006(8)
C23 0.0340(11) 0.0223(10) 0.0279(11) -0.0033(9) -0.0035(9) -0.0005(9)
C24 0.0534(15) 0.0243(11) 0.0315(12) -0.0043(9) -0.0004(11) -0.0100(11)
C25 0.0461(13) 0.0316(12) 0.0273(12) -0.0057(10) -0.0027(10) 0.0015(11)
C26 0.150(4) 0.0534(19) 0.0221(14) -0.0095(12) 0.0080(18) -0.001(2)
C27 0.081(2) 0.0425(14) 0.0212(11) -0.0033(10) 0.0003(14) 0.0143(16)
C28 0.068(2) 0.062(2) 0.0415(16) -0.0056(14) 0.0071(15) 0.0251(17)
C29 0.114(3) 0.053(2) 0.0503(19) 0.0060(16) -0.001(2) 0.027(2)
C30 0.130(4) 0.057(2) 0.051(2) -0.0063(17) 0.032(2) 0.002(3)
C31 0.084(3) 0.087(3) 0.065(2) -0.029(2) 0.029(2) -0.011(2)
C32 0.083(3) 0.066(2) 0.0521(19) -0.0202(17) -0.0100(18) 0.038(2)

loop_
_atom_type_symbol
_atom_type_description
_atom_type_scat_dispersion_real
_atom_type_scat_dispersion_imag
_atom_type_scat_source
C C 0.0033 0.0016 'International Tables Vol C Tables 4.2.6.8 and 6.1.1.4'
H H 0.0000 0.0000 'International Tables Vol C Tables 4.2.6.8 and 6.1.1.4'
N N 0.0061 0.0033 'International Tables Vol C Tables 4.2.6.8 and 6.1.1.4'
O O 0.0106 0.0060 'International Tables Vol C Tables 4.2.6.8 and 6.1.1.4'
S S 0.1246 0.1234 'International Tables Vol C Tables 4.2.6.8 and 6.1.1.4'

loop_
_geom_angle_atom_site_label_1
_geom_angle_atom_site_label_2
_geom_angle_atom_site_label_3
_geom_angle
O1 S1 O2 120.17(10)
O1 S1 N2 110.28(10)
O2 S1 N2 106.86(9)
O1 S1 C1 105.05(9)
O2 S1 C1 108.08(10)
N2 S1 C1 105.48(9)
C13 O6 C14 116.81(17)
C25 O7 C26 114.4(2)
O4 N1 O3 123.9(2)
O4 N1 C6 119.2(2)
O3 N1 C6 116.9(2)
C12 N2 C7 118.39(17)
C12 N2 S1 120.92(14)
C7 N2 S1 118.02(14)
C24 N3 C22 105.1(2)
C24 N4 C23 106.33(18)
C24 N4 C25 124.9(2)
C23 N4 C25 128.7(2)
C6 C1 C2 117.48(19)
C6 C1 S1 121.85(15)
C2 C1 S1 120.67(16)
C3 C2 C1 120.6(2)
C3 C2 H2 119.7
C1 C2 H2 119.7
C4 C3 C2 120.6(2)
C4 C3 H3 119.7
C2 C3 H3 119.7
C3 C4 C5 119.7(2)
C3 C4 H4 120.2
C5 C4 H4 120.2
C6 C5 C4 119.2(2)
C6 C5 H5 120.4
C4 C5 H5 120.4
C5 C6 C1 122.5(2)
C5 C6 N1 115.76(19)
C1 C6 N1 121.76(19)
N2 C7 C11 112.1(2)
N2 C7 C8 112.8(2)
C11 C7 C8 103.9(2)
N2 C7 H7 109.3
C11 C7 H7 109.3
C8 C7 H7 109.3
C7 C8 C9 104.3(3)
C7 C8 H8A 110.9
C9 C8 H8A 110.9
C7 C8 H8B 110.9
C9 C8 H8B 110.9
H8A C8 H8B 108.9
C10 C9 C8 105.7(3)
C10 C9 H9A 110.6
C8 C9 H9A 110.6
C10 C9 H9B 110.6
C8 C9 H9B 110.6
H9A C9 H9B 108.7
C11 C10 C9 113.8(3)
C11 C10 H10 123.1
C9 C10 H10 123.1
C10 C11 C7 111.9(3)
C10 C11 H11 124.1
C7 C11 H11 124.1
N2 C12 C21 113.21(16)
N2 C12 C13 111.92(17)
C21 C12 C13 115.34(17)
N2 C12 H12 105.1
C21 C12 H12 105.1
C13 C12 H12 105.1
O5 C13 O6 124.6(2)
O5 C13 C12 125.28(19)
O6 C13 C12 109.97(17)
O6 C14 C15 106.79(17)
O6 C14 H14A 110.4
C15 C14 H14A 110.4
O6 C14 H14B 110.4
C15 C14 H14B 110.4
H14A C14 H14B 108.6
C20 C15 C16 118.5(2)
C20 C15 C14 120.7(2)
C16 C15 C14 120.8(2)
C17 C16 C15 120.0(3)
C17 C16 H16 120.0
C15 C16 H16 120.0
C18 C17 C16 120.7(3)
C18 C17 H17 119.6
C16 C17 H17 119.6
C17 C18 C19 120.0(3)
C17 C18 H18 120.0
C19 C18 H18 120.0
C18 C19 C20 120.1(3)
C18 C19 H19 120.0
C20 C19 H19 120.0
C15 C20 C19 120.6(3)
C15 C20 H20 119.7
C19 C20 H20 119.7
C22 C21 C12 113.57(17)
C22 C21 H21A 108.9
C12 C21 H21A 108.9
C22 C21 H21B 108.9
C12 C21 H21B 108.9
H21A C21 H21B 107.7
C23 C22 N3 110.53(19)
C23 C22 C21 129.2(2)
N3 C22 C21 120.26(19)
C22 C23 N4 105.7(2)
C22 C23 H23 127.1
N4 C23 H23 127.1
N3 C24 N4 112.3(2)
N3 C24 H24 123.9
N4 C24 H24 123.9
O8 C25 O7 127.0(2)
O8 C25 N4 123.6(2)
O7 C25 N4 109.4(2)
O7 C26 C27 106.6(2)
O7 C26 H26A 110.4
C27 C26 H26A 110.4
O7 C26 H26B 110.4
C27 C26 H26B 110.4
H26A C26 H26B 108.6
C28 C27 C32 117.6(3)
C28 C27 C26 122.2(4)
C32 C27 C26 120.2(3)
C29 C28 C27 121.2(4)
C29 C28 H28 119.4
C27 C28 H28 119.4
C30 C29 C28 121.6(4)
C30 C29 H29 119.2
C28 C29 H29 119.2
C29 C30 C31 120.2(4)
C29 C30 H30 119.9
C31 C30 H30 119.9
C30 C31 C32 120.3(4)
C30 C31 H31 119.9
C32 C31 H31 119.9
C27 C32 C31 119.2(3)
C27 C32 H32 120.4
C31 C32 H32 120.4

loop_
_geom_bond_atom_site_label_1
_geom_bond_atom_site_label_2
_geom_bond_distance
S1 O1 1.4290(16)
S1 O2 1.4338(16)
S1 N2 1.6138(18)
S1 C1 1.783(2)
O3 N1 1.209(3)
O4 N1 1.209(3)
O5 C13 1.193(3)
O6 C13 1.325(3)
O6 C14 1.466(3)
O7 C25 1.324(3)
O7 C26 1.470(3)
O8 C25 1.187(3)
N1 C6 1.466(3)
N2 C12 1.472(2)
N2 C7 1.495(3)
N3 C24 1.296(3)
N3 C22 1.389(3)
N4 C24 1.361(3)
N4 C23 1.385(3)
N4 C25 1.405(3)
C1 C6 1.387(3)
C1 C2 1.386(3)
C2 C3 1.386(3)
C2 H2 0.9300
C3 C4 1.379(4)
C3 H3 0.9300
C4 C5 1.379(4)
C4 H4 0.9300
C5 C6 1.375(3)
C5 H5 0.9300
C7 C11 1.505(4)
C7 C8 1.545(4)
C7 H7 0.9800
C8 C9 1.551(5)
C8 H8A 0.9700
C8 H8B 0.9700
C9 C10 1.437(6)
C9 H9A 0.9700
C9 H9B 0.9700
C10 C11 1.303(5)
C10 H10 0.9300
C11 H11 0.9300
C12 C21 1.539(3)
C12 C13 1.543(3)
C12 H12 0.9800
C14 C15 1.498(3)
C14 H14A 0.9700
C14 H14B 0.9700
C15 C20 1.377(3)
C15 C16 1.387(4)
C16 C17 1.385(4)
C16 H16 0.9300
C17 C18 1.356(5)
C17 H17 0.9300
C18 C19 1.364(5)
C18 H18 0.9300
C19 C20 1.387(4)
C19 H19 0.9300
C20 H20 0.9300
C21 C22 1.491(3)
C21 H21A 0.9700
C21 H21B 0.9700
C22 C23 1.343(3)
C23 H23 0.9300
C24 H24 0.9300
C26 C27 1.490(5)
C26 H26A 0.9700
C26 H26B 0.9700
C27 C28 1.363(4)
C27 C32 1.401(5)
C28 C29 1.360(5)
C28 H28 0.9300
C29 C30 1.336(7)
C29 H29 0.9300
C30 C31 1.334(7)
C30 H30 0.9300
C31 C32 1.410(6)
C31 H31 0.9300
C32 H32 0.9300
